data_4125313
loop_
_publ_author_name
'Lam, Jonathan K.'
'Zhu, Congqing'
'Bukhryakov, Konstantin V.'
'M\"uller, Peter'
'Hoveyda, Amir'
'Schrock, Richard R.'

_publ_section_title
;
 Synthesis and Evaluation of Molybdenum and Tungsten Monoaryloxide Halide
 Alkylidene Complexes for Z-Selective Cross-Metathesis of Cyclooctene and
 Z-1,2-Dichloroethylene.
;
_journal_issue 48
_journal_name_full 'Journal of the American Chemical Society'
_journal_page_first 15774
_journal_page_last 15783
_journal_paper_doi 10.1021/jacs.6b10499
_journal_volume 138
_journal_year 2016
_chemical_formula_sum 'C42.5 H55 Cl N2 O W'
_chemical_formula_weight 829.18
_space_group_crystal_system monoclinic
_space_group_IT_number 15
_space_group_name_Hall '-C 2yc'
_space_group_name_H-M_alt 'C 1 2/c 1'
_symmetry_space_group_name_Hall '-C 2yc'
_symmetry_space_group_name_H-M 'C 1 2/c 1'
_atom_sites_solution_hydrogens geom
_atom_sites_solution_primary direct
_atom_sites_solution_secondary difmap
_audit_creation_method SHELXL-2014/6
_cell_angle_alpha 90
_cell_angle_beta 103.3269(16)
_cell_angle_gamma 90
_cell_formula_units_Z 8
_cell_length_a 40.575(4)
_cell_length_b 8.4965(7)
_cell_length_c 23.441(2)
_cell_measurement_reflns_used 9813
_cell_measurement_temperature 100(2)
_cell_measurement_theta_max 30.19
_cell_measurement_theta_min 2.40
_cell_volume 7863.6(12)
_computing_cell_refinement 'SAINT 7.46A (Bruker-AXS, 2015)'
_computing_data_collection 'APEX2 v2011.4.0 (Bruker-AXS, 2015)'
_computing_data_reduction 'SAINT 7.46A (Bruker-AXS, 2015)'
_computing_molecular_graphics 'Bruker SHELXTL'
_computing_publication_material 'Bruker SHELXTL'
_computing_structure_refinement 'SHELXL-2014/6 (Sheldrick, 2014)'
_computing_structure_solution 'SHELXS-2015 (Sheldrick, 2015)'
_diffrn_ambient_temperature 100(2)
_diffrn_detector_area_resol_mean 8.3
_diffrn_measured_fraction_theta_full 0.999
_diffrn_measured_fraction_theta_max 0.999
_diffrn_measurement_device_type 'Bruker Smart APEX2 CCD'
_diffrn_measurement_method '\f and \w scans'
_diffrn_radiation_type MoK\a
_diffrn_radiation_wavelength 0.71073
_diffrn_reflns_av_unetI/netI 0.0256
_diffrn_reflns_Laue_measured_fraction_full 0.999
_diffrn_reflns_Laue_measured_fraction_max 0.999
_diffrn_reflns_limit_h_max 48
_diffrn_reflns_limit_h_min -48
_diffrn_reflns_limit_k_max 10
_diffrn_reflns_limit_k_min -10
_diffrn_reflns_limit_l_max 28
_diffrn_reflns_limit_l_min -25
_diffrn_reflns_number 7195
_diffrn_reflns_point_group_measured_fraction_full 0.999
_diffrn_reflns_point_group_measured_fraction_max 0.999
_diffrn_reflns_theta_full 25.242
_diffrn_reflns_theta_max 25.352
_diffrn_reflns_theta_min 1.031
_diffrn_source 'I\mS micro-focus sealed tube, multilayer optics'
_exptl_absorpt_coefficient_mu 3.039
_exptl_absorpt_correction_T_max 0.6478
_exptl_absorpt_correction_T_min 0.5346
_exptl_absorpt_correction_type multi-scan
_exptl_absorpt_process_details 'SADABS (Sheldrick, 2009)'
_exptl_crystal_colour colourless
_exptl_crystal_density_diffrn 1.401
_exptl_crystal_density_method 'not measured'
_exptl_crystal_description plate
_exptl_crystal_F_000 3384
_exptl_crystal_size_max 0.101
_exptl_crystal_size_mid 0.060
_exptl_crystal_size_min 0.015
_refine_diff_density_max 0.719
_refine_diff_density_min -1.549
_refine_diff_density_rms 0.086
_refine_ls_extinction_method none
_refine_ls_goodness_of_fit_ref 1.138
_refine_ls_hydrogen_treatment constr
_refine_ls_matrix_type full
_refine_ls_number_parameters 452
_refine_ls_number_reflns 7195
_refine_ls_number_restraints 51
_refine_ls_restrained_S_all 1.141
_refine_ls_R_factor_all 0.0281
_refine_ls_R_factor_gt 0.0249
_refine_ls_shift/su_max 0.003
_refine_ls_shift/su_mean 0.000
_refine_ls_structure_factor_coef Fsqd
_refine_ls_weighting_details 'w=1/[\s^2^(Fo^2^)+(0.0073P)^2^+34.5112P] where P=(Fo^2^+2Fc^2^)/3'
_refine_ls_weighting_scheme calc
_refine_ls_wR_factor_gt 0.0519
_refine_ls_wR_factor_ref 0.0529
_reflns_Friedel_coverage 0.000
_reflns_number_gt 6658
_reflns_number_total 7195
_reflns_threshold_expression 'I > 2\s(I)'
_cod_data_source_file ja6b10499_si_003.cif
_cod_data_source_block X16163
_cod_depositor_comments 'Adding full bibliography for 4125313--4125315.cif.'
_cod_original_cell_volume 7863.7(12)
_cod_original_formula_sum 'C42.50 H55 Cl N2 O W'
_cod_database_code 4125313
_shelx_space_group_comment
; 
The symmetry employed for this shelxl refinement is uniquely defined 
by the following loop, which should always be used as a source of 
symmetry information in preference to the above space-group names. 
They are only intended as comments. 
;
_shelx_estimated_absorpt_t_min 0.749
_shelx_estimated_absorpt_t_max 0.956
_shelxl_version_number 2014/6

loop_
_space_group_symop_operation_xyz
'x, y, z'
'-x, y, -z+1/2'
'x+1/2, y+1/2, z'
'-x+1/2, y+1/2, -z+1/2'
'-x, -y, -z'
'x, -y, z-1/2'
'-x+1/2, -y+1/2, -z'
'x+1/2, -y+1/2, z-1/2'

loop_
_atom_site_label
_atom_site_type_symbol
_atom_site_fract_x
_atom_site_fract_y
_atom_site_fract_z
_atom_site_U_iso_or_equiv
_atom_site_adp_type
_atom_site_occupancy
_atom_site_site_symmetry_order
_atom_site_calc_flag
_atom_site_refinement_flags_posn
_atom_site_refinement_flags_adp
_atom_site_refinement_flags_occupancy
_atom_site_disorder_assembly
_atom_site_disorder_group
W1 W 0.34175(2) 0.47441(2) 0.37731(2) 0.01354(4) Uani 1 1 d . . . . .
Cl1 Cl 0.32147(2) 0.23414(10) 0.32887(4) 0.02084(18) Uani 1 1 d . . . . .
O1 O 0.38251(5) 0.4447(3) 0.34638(10) 0.0183(5) Uani 1 1 d . . . . .
N1 N 0.30236(7) 0.5615(3) 0.36967(11) 0.0173(6) Uani 1 1 d . . . . .
N2 N 0.36334(7) 0.7057(3) 0.39835(12) 0.0194(6) Uani 1 1 d . . . . .
C1 C 0.35435(9) 0.4094(4) 0.45692(14) 0.0202(7) Uani 1 1 d . . . . .
H1 H 0.3750 0.3523 0.4625 0.024 Uiso 1 1 calc R U . . .
C2 C 0.34379(9) 0.4145(4) 0.51478(14) 0.0203(7) Uani 1 1 d . . . . .
C3 C 0.37145(9) 0.5045(4) 0.55860(15) 0.0260(8) Uani 1 1 d . . . . .
H3A H 0.3934 0.4542 0.5608 0.039 Uiso 1 1 calc R U . . .
H3B H 0.3663 0.5030 0.5974 0.039 Uiso 1 1 calc R U . . .
H3C H 0.3723 0.6137 0.5455 0.039 Uiso 1 1 calc R U . . .
C4 C 0.31010(9) 0.5018(4) 0.50890(16) 0.0255(8) Uani 1 1 d . . . . .
H4A H 0.3122 0.6086 0.4943 0.038 Uiso 1 1 calc R U . . .
H4B H 0.3044 0.5074 0.5473 0.038 Uiso 1 1 calc R U . . .
H4C H 0.2922 0.4453 0.4814 0.038 Uiso 1 1 calc R U . . .
C5 C 0.34038(8) 0.2428(4) 0.53325(14) 0.0192(7) Uani 1 1 d . . . . .
C6 C 0.31419(9) 0.1504(4) 0.50094(16) 0.0252(8) Uani 1 1 d . . . . .
H6 H 0.2989 0.1945 0.4679 0.030 Uiso 1 1 calc R U . . .
C7 C 0.31010(10) -0.0052(4) 0.51642(18) 0.0329(9) Uani 1 1 d . . . . .
H7 H 0.2918 -0.0657 0.4946 0.039 Uiso 1 1 calc R U . . .
C8 C 0.33249(11) -0.0718(5) 0.56330(17) 0.0350(10) Uani 1 1 d . . . . .
H8 H 0.3297 -0.1780 0.5739 0.042 Uiso 1 1 calc R U . . .
C9 C 0.35890(11) 0.0167(5) 0.59464(17) 0.0366(10) Uani 1 1 d . . . . .
H9 H 0.3747 -0.0297 0.6265 0.044 Uiso 1 1 calc R U . . .
C10 C 0.36279(10) 0.1729(4) 0.58021(15) 0.0282(8) Uani 1 1 d . . . . .
H10 H 0.3810 0.2327 0.6027 0.034 Uiso 1 1 calc R U . . .
C11 C 0.27216(8) 0.6555(4) 0.34595(14) 0.0189(7) Uani 1 1 d . . . . .
C12 C 0.24786(8) 0.6458(4) 0.38689(15) 0.0238(8) Uani 1 1 d . . . . .
H12A H 0.2266 0.6995 0.3688 0.036 Uiso 1 1 calc R U . . .
H12B H 0.2582 0.6966 0.4243 0.036 Uiso 1 1 calc R U . . .
H12C H 0.2432 0.5352 0.3938 0.036 Uiso 1 1 calc R U . . .
C13 C 0.25557(9) 0.5864(5) 0.28607(15) 0.0281(8) Uani 1 1 d . . . . .
H13A H 0.2348 0.6446 0.2692 0.042 Uiso 1 1 calc R U . . .
H13B H 0.2501 0.4754 0.2906 0.042 Uiso 1 1 calc R U . . .
H13C H 0.2712 0.5949 0.2600 0.042 Uiso 1 1 calc R U . . .
C14 C 0.28269(9) 0.8261(4) 0.33975(16) 0.0268(8) Uani 1 1 d . . . . .
H14A H 0.2980 0.8309 0.3130 0.040 Uiso 1 1 calc R U . . .
H14B H 0.2943 0.8669 0.3783 0.040 Uiso 1 1 calc R U . . .
H14C H 0.2625 0.8899 0.3240 0.040 Uiso 1 1 calc R U . . .
C21 C 0.36959(8) 0.8317(4) 0.41259(15) 0.0201(7) Uani 1 1 d . . . . .
C22 C 0.37682(9) 0.9926(4) 0.43233(17) 0.0277(8) Uani 1 1 d . . . . .
H22A H 0.3977 1.0280 0.4220 0.041 Uiso 1 1 calc R U . . .
H22B H 0.3796 0.9976 0.4750 0.041 Uiso 1 1 calc R U . . .
H22C H 0.3580 1.0609 0.4133 0.041 Uiso 1 1 calc R U . . .
C31 C 0.40764(8) 0.5208(4) 0.32935(14) 0.0171(7) Uani 1 1 d . . . . .
C32 C 0.44082(8) 0.5079(4) 0.36431(15) 0.0227(8) Uani 1 1 d . . . . .
C33 C 0.46677(9) 0.5874(5) 0.34686(17) 0.0329(9) Uani 1 1 d . . . . .
H33 H 0.4892 0.5802 0.3704 0.040 Uiso 1 1 calc R U . . .
C34 C 0.46089(9) 0.6762(5) 0.29645(18) 0.0357(10) Uani 1 1 d . . . . .
H34 H 0.4790 0.7298 0.2854 0.043 Uiso 1 1 calc R U . . .
C35 C 0.42822(9) 0.6866(5) 0.26196(16) 0.0281(8) Uani 1 1 d . . . . .
H35 H 0.4242 0.7471 0.2269 0.034 Uiso 1 1 calc R U . . .
C36 C 0.40122(8) 0.6108(4) 0.27738(14) 0.0195(7) Uani 1 1 d . . . . .
C37 C 0.44769(8) 0.4100(4) 0.41889(15) 0.0243(8) Uani 1 1 d . . . . .
C38 C 0.45016(9) 0.2459(5) 0.41482(17) 0.0291(9) Uani 1 1 d . . . . .
C39 C 0.45698(9) 0.1560(5) 0.46597(18) 0.0359(10) Uani 1 1 d . . . . .
H39 H 0.4598 0.0455 0.4632 0.043 Uiso 1 1 calc R U . . .
C40 C 0.45974(10) 0.2235(5) 0.52082(18) 0.0389(11) Uani 1 1 d . . . . .
C41 C 0.45648(9) 0.3854(5) 0.52398(17) 0.0350(10) Uani 1 1 d . . . . .
H41 H 0.4578 0.4328 0.5611 0.042 Uiso 1 1 calc R U . . .
C42 C 0.45135(9) 0.4815(5) 0.47404(16) 0.0288(8) Uani 1 1 d . . . . .
C43 C 0.44469(11) 0.1661(5) 0.35616(18) 0.0386(10) Uani 1 1 d . . . . .
H43A H 0.4600 0.2114 0.3338 0.058 Uiso 1 1 calc R U . . .
H43B H 0.4212 0.1816 0.3345 0.058 Uiso 1 1 calc R U . . .
H43C H 0.4493 0.0533 0.3619 0.058 Uiso 1 1 calc R U . . .
C44 C 0.46559(13) 0.1219(6) 0.5757(2) 0.0570(14) Uani 1 1 d . . . . .
H44A H 0.4692 0.0125 0.5655 0.085 Uiso 1 1 calc R U . . .
H44B H 0.4457 0.1278 0.5928 0.085 Uiso 1 1 calc R U . . .
H44C H 0.4856 0.1600 0.6043 0.085 Uiso 1 1 calc R U . . .
C45 C 0.44980(10) 0.6572(5) 0.48148(17) 0.0344(9) Uani 1 1 d . . . . .
H45A H 0.4390 0.7055 0.4439 0.052 Uiso 1 1 calc R U . . .
H45B H 0.4728 0.6988 0.4949 0.052 Uiso 1 1 calc R U . . .
H45C H 0.4366 0.6815 0.5105 0.052 Uiso 1 1 calc R U . . .
C46 C 0.36618(8) 0.6267(4) 0.24003(14) 0.0175(7) Uani 1 1 d . . . . .
C47 C 0.35059(8) 0.7751(4) 0.23293(14) 0.0193(7) Uani 1 1 d . . . . .
C48 C 0.31849(8) 0.7901(4) 0.19540(15) 0.0209(7) Uani 1 1 d . . . . .
H48 H 0.3080 0.8907 0.1905 0.025 Uiso 1 1 calc R U . . .
C49 C 0.30152(8) 0.6634(4) 0.16533(14) 0.0205(7) Uani 1 1 d . . . . .
C50 C 0.31736(8) 0.5172(4) 0.17377(14) 0.0204(7) Uani 1 1 d . . . . .
H50 H 0.3059 0.4283 0.1539 0.024 Uiso 1 1 calc R U . . .
C51 C 0.34951(8) 0.4968(4) 0.21048(13) 0.0181(7) Uani 1 1 d . . . . .
C52 C 0.36745(9) 0.9209(4) 0.26357(16) 0.0255(8) Uani 1 1 d . . . . .
H52A H 0.3803 0.9735 0.2385 0.038 Uiso 1 1 calc R U . . .
H52B H 0.3828 0.8909 0.3007 0.038 Uiso 1 1 calc R U . . .
H52C H 0.3501 0.9927 0.2714 0.038 Uiso 1 1 calc R U . . .
C53 C 0.26731(9) 0.6824(5) 0.12357(15) 0.0260(8) Uani 1 1 d . . . . .
H53A H 0.2694 0.7535 0.0917 0.039 Uiso 1 1 calc R U . . .
H53B H 0.2512 0.7265 0.1447 0.039 Uiso 1 1 calc R U . . .
H53C H 0.2592 0.5796 0.1073 0.039 Uiso 1 1 calc R U . . .
C54 C 0.36583(9) 0.3367(4) 0.21445(15) 0.0239(8) Uani 1 1 d . . . . .
H54A H 0.3518 0.2659 0.1859 0.036 Uiso 1 1 calc R U . . .
H54B H 0.3680 0.2942 0.2540 0.036 Uiso 1 1 calc R U . . .
H54C H 0.3883 0.3457 0.2060 0.036 Uiso 1 1 calc R U . . .
C61 C 0.54710(17) 0.2538(9) 0.3403(3) 0.094(2) Uani 1 1 d D U . . .
H61A H 0.5633 0.1839 0.3658 0.140 Uiso 0.753(10) 1 calc R U P A 1
H61B H 0.5595 0.3337 0.3234 0.140 Uiso 0.753(10) 1 calc R U P A 1
H61C H 0.5328 0.3055 0.3632 0.140 Uiso 0.753(10) 1 calc R U P A 1
H61D H 0.5636 0.3324 0.3595 0.140 Uiso 0.247(10) 1 calc R U P A 2
H61E H 0.5329 0.2223 0.3669 0.140 Uiso 0.247(10) 1 calc R U P A 2
H61F H 0.5590 0.1615 0.3301 0.140 Uiso 0.247(10) 1 calc R U P A 2
C62 C 0.5259(2) 0.1621(9) 0.2933(3) 0.072(2) Uani 0.753(10) 1 d D U P A 1
H62A H 0.5411 0.1076 0.2722 0.086 Uiso 0.753(10) 1 calc R U P A 1
H62B H 0.5146 0.0796 0.3118 0.086 Uiso 0.753(10) 1 calc R U P A 1
C62A C 0.5261(4) 0.320(2) 0.2878(6) 0.051(5) Uani 0.247(10) 1 d D U P A 2
H62C H 0.5158 0.4163 0.3001 0.062 Uiso 0.247(10) 1 calc R U P A 2
H62D H 0.5417 0.3561 0.2636 0.062 Uiso 0.247(10) 1 calc R U P A 2
C63 C 0.5000 0.2400(9) 0.2500 0.0520(17) Uani 1 2 d DS TU P . .
H63A H 0.4879 0.3099 0.2721 0.062 Uiso 0.376(5) 1 calc R U P A 1
H63B H 0.5121 0.3099 0.2279 0.062 Uiso 0.376(5) 1 calc R U P A 1
H63C H 0.4894 0.1705 0.2745 0.062 Uiso 0.124(5) 1 calc R U P A 2
H63D H 0.5106 0.1705 0.2255 0.062 Uiso 0.124(5) 1 calc R U P A 2

loop_
_atom_site_aniso_label
_atom_site_aniso_U_11
_atom_site_aniso_U_22
_atom_site_aniso_U_33
_atom_site_aniso_U_23
_atom_site_aniso_U_13
_atom_site_aniso_U_12
W1 0.01605(7) 0.01324(7) 0.01131(7) 0.00055(5) 0.00312(5) -0.00070(5)
Cl1 0.0223(4) 0.0177(4) 0.0225(4) -0.0054(3) 0.0052(3) -0.0032(3)
O1 0.0184(11) 0.0174(13) 0.0186(12) 0.0018(10) 0.0031(9) -0.0001(9)
N1 0.0221(14) 0.0154(15) 0.0145(14) -0.0033(11) 0.0044(11) -0.0024(11)
N2 0.0200(14) 0.0197(17) 0.0176(15) 0.0032(12) 0.0028(12) -0.0015(12)
C1 0.0238(17) 0.0159(17) 0.0209(18) 0.0006(14) 0.0050(14) -0.0007(14)
C2 0.0265(18) 0.0200(18) 0.0141(17) 0.0011(14) 0.0043(14) -0.0018(15)
C3 0.034(2) 0.024(2) 0.0189(18) -0.0027(15) 0.0037(15) -0.0004(16)
C4 0.0307(19) 0.025(2) 0.0215(18) 0.0016(15) 0.0077(15) 0.0030(16)
C5 0.0230(17) 0.0213(18) 0.0152(17) -0.0004(14) 0.0084(14) -0.0009(14)
C6 0.0274(19) 0.024(2) 0.024(2) 0.0007(15) 0.0068(16) -0.0008(15)
C7 0.042(2) 0.024(2) 0.038(2) -0.0092(18) 0.0187(19) -0.0084(17)
C8 0.063(3) 0.020(2) 0.030(2) 0.0038(17) 0.027(2) 0.0044(19)
C9 0.058(3) 0.031(2) 0.022(2) 0.0087(18) 0.0097(19) 0.012(2)
C10 0.038(2) 0.029(2) 0.0162(18) 0.0017(16) 0.0035(16) -0.0004(17)
C11 0.0166(16) 0.0212(18) 0.0193(18) 0.0025(14) 0.0049(14) 0.0036(14)
C12 0.0212(18) 0.027(2) 0.0252(19) 0.0040(16) 0.0096(15) 0.0063(15)
C13 0.0224(18) 0.040(2) 0.0205(19) 0.0010(17) 0.0027(15) 0.0029(17)
C14 0.031(2) 0.024(2) 0.028(2) 0.0058(16) 0.0102(16) 0.0051(16)
C21 0.0179(17) 0.024(2) 0.0185(18) 0.0060(15) 0.0039(14) -0.0002(14)
C22 0.032(2) 0.019(2) 0.030(2) -0.0022(16) 0.0032(16) -0.0044(15)
C31 0.0196(16) 0.0162(16) 0.0165(16) -0.0030(14) 0.0061(13) 0.0003(13)
C32 0.0215(17) 0.026(2) 0.0201(18) 0.0022(15) 0.0039(14) -0.0005(15)
C33 0.0212(18) 0.046(2) 0.030(2) 0.0091(19) 0.0035(16) -0.0025(17)
C34 0.0225(19) 0.049(3) 0.038(2) 0.012(2) 0.0121(17) -0.0054(18)
C35 0.029(2) 0.037(2) 0.0213(19) 0.0079(17) 0.0113(16) 0.0011(17)
C36 0.0213(17) 0.0212(19) 0.0162(17) -0.0018(14) 0.0048(14) 0.0034(14)
C37 0.0138(16) 0.033(2) 0.0245(19) 0.0055(16) 0.0020(14) -0.0015(15)
C38 0.0170(17) 0.034(2) 0.033(2) 0.0075(18) -0.0007(15) -0.0024(16)
C39 0.028(2) 0.033(2) 0.041(2) 0.0108(19) -0.0043(18) -0.0074(17)
C40 0.029(2) 0.048(3) 0.034(2) 0.019(2) -0.0047(18) -0.0068(19)
C41 0.026(2) 0.053(3) 0.024(2) 0.0065(19) 0.0010(16) -0.0042(18)
C42 0.0192(17) 0.040(2) 0.025(2) 0.0043(17) 0.0004(14) -0.0005(16)
C43 0.040(2) 0.034(2) 0.039(2) 0.0024(19) 0.0032(19) -0.0044(19)
C44 0.056(3) 0.067(4) 0.041(3) 0.033(3) -0.004(2) -0.016(3)
C45 0.032(2) 0.047(3) 0.023(2) -0.0023(18) 0.0047(17) 0.0019(19)
C46 0.0245(17) 0.0202(18) 0.0097(16) 0.0020(13) 0.0075(13) 0.0010(14)
C47 0.0258(18) 0.0184(18) 0.0156(17) 0.0009(14) 0.0086(14) -0.0012(14)
C48 0.0241(18) 0.0159(18) 0.0254(19) 0.0071(15) 0.0110(15) 0.0057(14)
C49 0.0225(17) 0.028(2) 0.0131(17) 0.0030(14) 0.0074(14) 0.0016(15)
C50 0.0274(18) 0.0209(18) 0.0138(16) 0.0001(14) 0.0065(14) -0.0034(15)
C51 0.0289(18) 0.0182(19) 0.0079(15) 0.0016(13) 0.0057(13) -0.0007(14)
C52 0.036(2) 0.0179(18) 0.0233(19) -0.0011(15) 0.0079(16) -0.0012(15)
C53 0.0230(18) 0.032(2) 0.0229(19) 0.0035(16) 0.0044(15) 0.0023(16)
C54 0.036(2) 0.0204(19) 0.0141(17) 0.0001(14) 0.0031(15) 0.0050(16)
C61 0.084(4) 0.117(6) 0.076(4) 0.029(4) 0.010(3) -0.020(4)
C62 0.105(5) 0.072(5) 0.049(4) 0.004(3) 0.039(3) -0.006(4)
C62A 0.057(7) 0.060(9) 0.046(7) 0.007(6) 0.030(5) -0.003(6)
C63 0.060(4) 0.060(4) 0.048(4) 0.000 0.038(3) 0.000

loop_
_atom_type_symbol
_atom_type_description
_atom_type_scat_dispersion_real
_atom_type_scat_dispersion_imag
_atom_type_scat_source
C C 0.0033 0.0016 'International Tables Vol C Tables 4.2.6.8 and 6.1.1.4'
H H 0.0000 0.0000 'International Tables Vol C Tables 4.2.6.8 and 6.1.1.4'
N N 0.0061 0.0033 'International Tables Vol C Tables 4.2.6.8 and 6.1.1.4'
O O 0.0106 0.0060 'International Tables Vol C Tables 4.2.6.8 and 6.1.1.4'
Cl Cl 0.1484 0.1585 'International Tables Vol C Tables 4.2.6.8 and 6.1.1.4'
W W -0.8490 6.8722 'International Tables Vol C Tables 4.2.6.8 and 6.1.1.4'

loop_
_geom_angle_atom_site_label_1
_geom_angle_atom_site_label_2
_geom_angle_atom_site_label_3
_geom_angle
_geom_angle_site_symmetry_1
_geom_angle_site_symmetry_3
N1 W1 C1 104.98(14) . .
N1 W1 O1 148.19(11) . .
C1 W1 O1 105.42(12) . .
N1 W1 N2 87.21(11) . .
C1 W1 N2 92.13(12) . .
O1 W1 N2 82.52(10) . .
N1 W1 Cl1 96.15(9) . .
C1 W1 Cl1 101.75(10) . .
O1 W1 Cl1 86.68(7) . .
N2 W1 Cl1 164.29(8) . .
C31 O1 W1 143.8(2) . .
C11 N1 W1 161.0(2) . .
C21 N2 W1 167.9(3) . .
C2 C1 W1 143.5(3) . .
C2 C1 H1 108.3 . .
W1 C1 H1 108.3 . .
C1 C2 C4 111.3(3) . .
C1 C2 C5 106.7(3) . .
C4 C2 C5 110.4(3) . .
C1 C2 C3 107.4(3) . .
C4 C2 C3 108.5(3) . .
C5 C2 C3 112.5(3) . .
C2 C3 H3A 109.5 . .
C2 C3 H3B 109.5 . .
H3A C3 H3B 109.5 . .
C2 C3 H3C 109.5 . .
H3A C3 H3C 109.5 . .
H3B C3 H3C 109.5 . .
C2 C4 H4A 109.5 . .
C2 C4 H4B 109.5 . .
H4A C4 H4B 109.5 . .
C2 C4 H4C 109.5 . .
H4A C4 H4C 109.5 . .
H4B C4 H4C 109.5 . .
C10 C5 C6 117.8(3) . .
C10 C5 C2 123.0(3) . .
C6 C5 C2 119.2(3) . .
C7 C6 C5 121.0(4) . .
C7 C6 H6 119.5 . .
C5 C6 H6 119.5 . .
C8 C7 C6 120.2(4) . .
C8 C7 H7 119.9 . .
C6 C7 H7 119.9 . .
C9 C8 C7 119.5(4) . .
C9 C8 H8 120.3 . .
C7 C8 H8 120.3 . .
C8 C9 C10 120.7(4) . .
C8 C9 H9 119.6 . .
C10 C9 H9 119.6 . .
C9 C10 C5 120.8(4) . .
C9 C10 H10 119.6 . .
C5 C10 H10 119.6 . .
N1 C11 C14 109.1(3) . .
N1 C11 C13 107.0(3) . .
C14 C11 C13 110.5(3) . .
N1 C11 C12 109.7(3) . .
C14 C11 C12 110.3(3) . .
C13 C11 C12 110.2(3) . .
C11 C12 H12A 109.5 . .
C11 C12 H12B 109.5 . .
H12A C12 H12B 109.5 . .
C11 C12 H12C 109.5 . .
H12A C12 H12C 109.5 . .
H12B C12 H12C 109.5 . .
C11 C13 H13A 109.5 . .
C11 C13 H13B 109.5 . .
H13A C13 H13B 109.5 . .
C11 C13 H13C 109.5 . .
H13A C13 H13C 109.5 . .
H13B C13 H13C 109.5 . .
C11 C14 H14A 109.5 . .
C11 C14 H14B 109.5 . .
H14A C14 H14B 109.5 . .
C11 C14 H14C 109.5 . .
H14A C14 H14C 109.5 . .
H14B C14 H14C 109.5 . .
N2 C21 C22 178.0(4) . .
C21 C22 H22A 109.5 . .
C21 C22 H22B 109.5 . .
H22A C22 H22B 109.5 . .
C21 C22 H22C 109.5 . .
H22A C22 H22C 109.5 . .
H22B C22 H22C 109.5 . .
O1 C31 C32 118.6(3) . .
O1 C31 C36 121.0(3) . .
C32 C31 C36 120.4(3) . .
C33 C32 C31 118.6(3) . .
C33 C32 C37 121.1(3) . .
C31 C32 C37 120.3(3) . .
C34 C33 C32 121.7(3) . .
C34 C33 H33 119.1 . .
C32 C33 H33 119.1 . .
C33 C34 C35 119.3(3) . .
C33 C34 H34 120.4 . .
C35 C34 H34 120.4 . .
C34 C35 C36 121.6(3) . .
C34 C35 H35 119.2 . .
C36 C35 H35 119.2 . .
C35 C36 C31 118.5(3) . .
C35 C36 C46 120.5(3) . .
C31 C36 C46 121.1(3) . .
C38 C37 C42 119.9(3) . .
C38 C37 C32 119.8(3) . .
C42 C37 C32 120.4(3) . .
C39 C38 C37 119.3(4) . .
C39 C38 C43 119.8(4) . .
C37 C38 C43 120.9(3) . .
C40 C39 C38 121.8(4) . .
C40 C39 H39 119.1 . .
C38 C39 H39 119.1 . .
C41 C40 C39 118.1(4) . .
C41 C40 C44 121.1(4) . .
C39 C40 C44 120.8(4) . .
C40 C41 C42 122.1(4) . .
C40 C41 H41 119.0 . .
C42 C41 H41 119.0 . .
C41 C42 C37 118.7(4) . .
C41 C42 C45 118.9(4) . .
C37 C42 C45 122.5(3) . .
C38 C43 H43A 109.5 . .
C38 C43 H43B 109.5 . .
H43A C43 H43B 109.5 . .
C38 C43 H43C 109.5 . .
H43A C43 H43C 109.5 . .
H43B C43 H43C 109.5 . .
C40 C44 H44A 109.5 . .
C40 C44 H44B 109.5 . .
H44A C44 H44B 109.5 . .
C40 C44 H44C 109.5 . .
H44A C44 H44C 109.5 . .
H44B C44 H44C 109.5 . .
C42 C45 H45A 109.5 . .
C42 C45 H45B 109.5 . .
H45A C45 H45B 109.5 . .
C42 C45 H45C 109.5 . .
H45A C45 H45C 109.5 . .
H45B C45 H45C 109.5 . .
C51 C46 C47 120.0(3) . .
C51 C46 C36 120.5(3) . .
C47 C46 C36 119.5(3) . .
C48 C47 C46 119.0(3) . .
C48 C47 C52 118.5(3) . .
C46 C47 C52 122.5(3) . .
C49 C48 C47 122.2(3) . .
C49 C48 H48 118.9 . .
C47 C48 H48 118.9 . .
C48 C49 C50 117.6(3) . .
C48 C49 C53 121.5(3) . .
C50 C49 C53 120.9(3) . .
C49 C50 C51 122.2(3) . .
C49 C50 H50 118.9 . .
C51 C50 H50 118.9 . .
C46 C51 C50 119.0(3) . .
C46 C51 C54 121.9(3) . .
C50 C51 C54 119.0(3) . .
C47 C52 H52A 109.5 . .
C47 C52 H52B 109.5 . .
H52A C52 H52B 109.5 . .
C47 C52 H52C 109.5 . .
H52A C52 H52C 109.5 . .
H52B C52 H52C 109.5 . .
C49 C53 H53A 109.5 . .
C49 C53 H53B 109.5 . .
H53A C53 H53B 109.5 . .
C49 C53 H53C 109.5 . .
H53A C53 H53C 109.5 . .
H53B C53 H53C 109.5 . .
C51 C54 H54A 109.5 . .
C51 C54 H54B 109.5 . .
H54A C54 H54B 109.5 . .
C51 C54 H54C 109.5 . .
H54A C54 H54C 109.5 . .
H54B C54 H54C 109.5 . .
C62 C61 H61A 109.5 . .
C62 C61 H61B 109.5 . .
H61A C61 H61B 109.5 . .
C62 C61 H61C 109.5 . .
H61A C61 H61C 109.5 . .
H61B C61 H61C 109.5 . .
C62A C61 H61D 109.5 . .
C62A C61 H61E 109.5 . .
H61D C61 H61E 109.5 . .
C62A C61 H61F 109.5 . .
H61D C61 H61F 109.5 . .
H61E C61 H61F 109.5 . .
C63 C62 C61 119.6(6) . .
C63 C62 H62A 107.4 . .
C61 C62 H62A 107.4 . .
C63 C62 H62B 107.4 . .
C61 C62 H62B 107.4 . .
H62A C62 H62B 106.9 . .
C63 C62A C61 124.4(12) . .
C63 C62A H62C 106.2 . .
C61 C62A H62C 106.2 . .
C63 C62A H62D 106.2 . .
C61 C62A H62D 106.2 . .
H62C C62A H62D 106.4 . .
C62A C63 C62A 121.3(15) . 2_655
C62 C63 C62 125.4(8) 2_655 .
C62 C63 H63A 106.0 2_655 .
C62 C63 H63A 106.0 . .
C62 C63 H63B 106.0 2_655 .
C62 C63 H63B 106.0 . .
H63A C63 H63B 106.3 . .
C62A C63 H63C 107.0 . .
C62A C63 H63C 107.0 2_655 .
C62A C63 H63D 107.0 . .
C62A C63 H63D 107.0 2_655 .
H63C C63 H63D 106.7 . .

loop_
_geom_bond_atom_site_label_1
_geom_bond_atom_site_label_2
_geom_bond_distance
_geom_bond_site_symmetry_2
W1 N1 1.733(3) .
W1 C1 1.900(3) .
W1 O1 1.969(2) .
W1 N2 2.161(3) .
W1 Cl1 2.3882(8) .
O1 C31 1.343(4) .
N1 C11 1.461(4) .
N2 C21 1.132(4) .
C1 C2 1.514(5) .
C1 H1 0.9500 .
C2 C4 1.533(5) .
C2 C5 1.538(5) .
C2 C3 1.539(5) .
C3 H3A 0.9800 .
C3 H3B 0.9800 .
C3 H3C 0.9800 .
C4 H4A 0.9800 .
C4 H4B 0.9800 .
C4 H4C 0.9800 .
C5 C10 1.389(5) .
C5 C6 1.396(5) .
C6 C7 1.391(5) .
C6 H6 0.9500 .
C7 C8 1.376(6) .
C7 H7 0.9500 .
C8 C9 1.375(6) .
C8 H8 0.9500 .
C9 C10 1.387(5) .
C9 H9 0.9500 .
C10 H10 0.9500 .
C11 C14 1.527(5) .
C11 C13 1.527(5) .
C11 C12 1.528(4) .
C12 H12A 0.9800 .
C12 H12B 0.9800 .
C12 H12C 0.9800 .
C13 H13A 0.9800 .
C13 H13B 0.9800 .
C13 H13C 0.9800 .
C14 H14A 0.9800 .
C14 H14B 0.9800 .
C14 H14C 0.9800 .
C21 C22 1.452(5) .
C22 H22A 0.9800 .
C22 H22B 0.9800 .
C22 H22C 0.9800 .
C31 C32 1.410(4) .
C31 C36 1.411(5) .
C32 C33 1.389(5) .
C32 C37 1.497(5) .
C33 C34 1.376(5) .
C33 H33 0.9500 .
C34 C35 1.387(5) .
C34 H34 0.9500 .
C35 C36 1.389(5) .
C35 H35 0.9500 .
C36 C46 1.494(5) .
C37 C38 1.403(5) .
C37 C42 1.405(5) .
C38 C39 1.395(5) .
C38 C43 1.503(6) .
C39 C40 1.389(6) .
C39 H39 0.9500 .
C40 C41 1.385(6) .
C40 C44 1.522(5) .
C41 C42 1.403(5) .
C41 H41 0.9500 .
C42 C45 1.505(6) .
C43 H43A 0.9800 .
C43 H43B 0.9800 .
C43 H43C 0.9800 .
C44 H44A 0.9800 .
C44 H44B 0.9800 .
C44 H44C 0.9800 .
C45 H45A 0.9800 .
C45 H45B 0.9800 .
C45 H45C 0.9800 .
C46 C51 1.392(5) .
C46 C47 1.403(5) .
C47 C48 1.399(5) .
C47 C52 1.514(5) .
C48 C49 1.380(5) .
C48 H48 0.9500 .
C49 C50 1.391(5) .
C49 C53 1.512(5) .
C50 C51 1.398(5) .
C50 H50 0.9500 .
C51 C54 1.506(5) .
C52 H52A 0.9800 .
C52 H52B 0.9800 .
C52 H52C 0.9800 .
C53 H53A 0.9800 .
C53 H53B 0.9800 .
C53 H53C 0.9800 .
C54 H54A 0.9800 .
C54 H54B 0.9800 .
C54 H54C 0.9800 .
C61 C62A 1.441(12) .
C61 C62 1.457(8) .
C61 H61A 0.9800 .
C61 H61B 0.9800 .
C61 H61C 0.9800 .
C61 H61D 0.9800 .
C61 H61E 0.9800 .
C61 H61F 0.9800 .
C62 C63 1.442(7) .
C62 H62A 0.9900 .
C62 H62B 0.9900 .
C62A C63 1.392(12) .
C62A H62C 0.9900 .
C62A H62D 0.9900 .
C63 C62A 1.392(12) 2_655
C63 C62 1.442(7) 2_655
C63 H63A 0.9900 .
C63 H63B 0.9900 .
C63 H63C 0.9900 .
C63 H63D 0.9900 .
